data_4089578
loop_
_publ_author_name
'Schr\"oder, Fabian G.'
'Lichtenberg, Crispin'
'Elfferding, Michael'
'Sundermeyer, J\"org'

_publ_section_title
;
 Deprotonated P-ylides As Templates for Novel Cyclopentadienyl
 Phosphonioalkyl, -alkylidene, and -alkylidyne (CpPC) Constrained-Geometry
 Complexes
;
_journal_issue 18
_journal_name_full Organometallics
_journal_page_first 5082
_journal_paper_doi 10.1021/om4005548
_journal_volume 32
_journal_year 2013
_chemical_formula_moiety 'C35 H45 P Zr'
_chemical_formula_sum 'C35 H45 P Zr'
_chemical_formula_weight 587.90
_chemical_name_common 'compound 4b'
_space_group_IT_number 2
_space_group_name_Hall '-P 1'
_space_group_name_H-M_alt 'P -1'
_symmetry_cell_setting triclinic
_symmetry_space_group_name_Hall '-P 1'
_symmetry_space_group_name_H-M 'P -1'
_atom_sites_solution_hydrogens geom
_atom_sites_solution_primary direct
_atom_sites_solution_secondary difmap
_audit_creation_method SHELXL-97
_cell_angle_alpha 107.772(4)
_cell_angle_beta 108.223(4)
_cell_angle_gamma 98.351(4)
_cell_formula_units_Z 2
_cell_length_a 10.8359(5)
_cell_length_b 11.6565(7)
_cell_length_c 13.5940(8)
_cell_measurement_reflns_used 9096
_cell_measurement_temperature 100(2)
_cell_measurement_theta_max 27.09
_cell_measurement_theta_min 2.78
_cell_volume 1497.10(16)
_computing_cell_refinement 'STOE X-AREA'
_computing_data_collection 'STOE X-AREA'
_computing_data_reduction 'STOE X-RED'
_computing_molecular_graphics 'Diamond 3.0 (Brandenburg, 2004)'
_computing_publication_material 'WinGX publication routines (Farrugia, 1999)'
_computing_structure_refinement 'SHELXL-97 (Sheldrick, 2008)'
_computing_structure_solution 'SIR97 (Giacovazzo et al, 1997)'
_diffrn_ambient_temperature 100(2)
_diffrn_detector_area_resol_mean 6.67
_diffrn_measured_fraction_theta_full 0.983
_diffrn_measured_fraction_theta_max 0.975
_diffrn_measurement_device_type 'STOE IPDS 2T'
_diffrn_measurement_method 'rotation method'
_diffrn_radiation_monochromator graphite
_diffrn_radiation_source 'fine-focus sealed tube'
_diffrn_radiation_type MoK\a
_diffrn_radiation_wavelength 0.71069
_diffrn_reflns_av_R_equivalents 0.0500
_diffrn_reflns_av_sigmaI/netI 0.0903
_diffrn_reflns_limit_h_max 13
_diffrn_reflns_limit_h_min -13
_diffrn_reflns_limit_k_max 14
_diffrn_reflns_limit_k_min -12
_diffrn_reflns_limit_l_max 17
_diffrn_reflns_limit_l_min -17
_diffrn_reflns_number 11766
_diffrn_reflns_theta_full 25.00
_diffrn_reflns_theta_max 26.71
_diffrn_reflns_theta_min 2.78
_exptl_absorpt_coefficient_mu 0.442
_exptl_absorpt_correction_T_max 0.9791
_exptl_absorpt_correction_T_min 0.9541
_exptl_absorpt_correction_type multi-scan
_exptl_absorpt_process_details
;
[c.f. r.h. blessing, acta cryst. (1995), a51, 33-38]
;
_exptl_crystal_colour colourless
_exptl_crystal_density_diffrn 1.304
_exptl_crystal_density_method 'not measured'
_exptl_crystal_description needle
_exptl_crystal_F_000 620
_exptl_crystal_size_max 0.17
_exptl_crystal_size_mid 0.05
_exptl_crystal_size_min 0.04
_refine_diff_density_max 0.421
_refine_diff_density_min -0.407
_refine_diff_density_rms 0.069
_refine_ls_extinction_method none
_refine_ls_goodness_of_fit_ref 0.881
_refine_ls_hydrogen_treatment constr
_refine_ls_matrix_type full
_refine_ls_number_parameters 340
_refine_ls_number_reflns 6207
_refine_ls_number_restraints 0
_refine_ls_restrained_S_all 0.881
_refine_ls_R_factor_all 0.0668
_refine_ls_R_factor_gt 0.0383
_refine_ls_shift/su_max 0.002
_refine_ls_shift/su_mean 0.000
_refine_ls_structure_factor_coef Fsqd
_refine_ls_weighting_details 'calc w=1/[\s^2^(Fo^2^)+(0.0155P)^2^+0.0000P] where P=(Fo^2^+2Fc^2^)/3'
_refine_ls_weighting_scheme calc
_refine_ls_wR_factor_gt 0.0558
_refine_ls_wR_factor_ref 0.0603
_reflns_number_gt 4546
_reflns_number_total 6207
_reflns_threshold_expression >2\s(I)
_cod_data_source_file om4005548_si_001.cif
_cod_data_source_block cpd4b
_cod_database_code 4089578

loop_
_symmetry_equiv_pos_as_xyz
'x, y, z'
'-x, -y, -z'

loop_
_atom_site_label
_atom_site_type_symbol
_atom_site_fract_x
_atom_site_fract_y
_atom_site_fract_z
_atom_site_U_iso_or_equiv
_atom_site_adp_type
_atom_site_occupancy
_atom_site_symmetry_multiplicity
_atom_site_calc_flag
_atom_site_refinement_flags
Zr1 Zr 0.16283(3) 0.18406(3) 0.88746(2) 0.01239(7) Uani 1 1 d .
P1 P 0.34839(6) 0.19559(6) 0.74547(5) 0.01366(14) Uani 1 1 d .
C32 C -0.1395(3) 0.4441(3) 0.7200(2) 0.0253(6) Uani 1 1 d .
H32 H -0.1416 0.5288 0.7350 0.030 Uiso 1 1 calc R
C13 C 0.2659(3) 0.3355(3) 0.6169(2) 0.0232(6) Uani 1 1 d .
H13A H 0.3018 0.4127 0.6835 0.035 Uiso 1 1 calc R
H13B H 0.1753 0.2936 0.6072 0.035 Uiso 1 1 calc R
H13C H 0.2616 0.3555 0.5512 0.035 Uiso 1 1 calc R
C23 C 0.0553(2) -0.1365(2) 0.7796(2) 0.0164(5) Uani 1 1 d .
C8 C 0.6224(3) 0.2267(3) 0.8685(2) 0.0250(6) Uani 1 1 d .
H8A H 0.6900 0.1888 0.9032 0.037 Uiso 1 1 calc R
H8B H 0.6099 0.2926 0.9267 0.037 Uiso 1 1 calc R
H8C H 0.6530 0.2628 0.8211 0.037 Uiso 1 1 calc R
C1 C 0.3443(2) 0.3214(2) 0.86095(19) 0.0142(5) Uani 1 1 d .
C25 C 0.1472(3) -0.3024(3) 0.8223(2) 0.0284(7) Uani 1 1 d .
H25 H 0.1880 -0.3357 0.8761 0.034 Uiso 1 1 calc R
C6 C 0.1930(2) 0.0950(2) 0.71521(19) 0.0167(5) Uani 1 1 d .
H6A H 0.1981 0.0076 0.7001 0.020 Uiso 1 1 calc R
H6B H 0.1205 0.0986 0.6513 0.020 Uiso 1 1 calc R
C16 C 0.3352(3) 0.2115(2) 1.15549(19) 0.0158(5) Uani 1 1 d .
C26 C 0.1209(3) -0.3660(3) 0.7112(3) 0.0293(7) Uani 1 1 d .
H26 H 0.1428 -0.4433 0.6883 0.035 Uiso 1 1 calc R
C5 C 0.2330(3) 0.3755(2) 0.8482(2) 0.0169(5) Uani 1 1 d .
H5 H 0.1734 0.3758 0.7801 0.020 Uiso 1 1 calc R
C7 C 0.4876(3) 0.1259(2) 0.7967(2) 0.0185(6) Uani 1 1 d .
C2 C 0.4009(3) 0.3379(2) 0.9760(2) 0.0166(6) Uani 1 1 d .
H2 H 0.4749 0.3094 1.0094 0.020 Uiso 1 1 calc R
C15 C 0.2467(3) 0.1287(2) 1.0389(2) 0.0187(6) Uani 1 1 d .
H15A H 0.1667 0.0825 1.0446 0.022 Uiso 1 1 calc R
H15B H 0.2953 0.0662 1.0160 0.022 Uiso 1 1 calc R
C17 C 0.4757(3) 0.2398(2) 1.1956(2) 0.0175(5) Uani 1 1 d .
H17 H 0.5182 0.2065 1.1462 0.021 Uiso 1 1 calc R
C21 C 0.2775(3) 0.2662(2) 1.2314(2) 0.0173(6) Uani 1 1 d .
H21 H 0.1823 0.2505 1.2070 0.021 Uiso 1 1 calc R
C28 C 0.0304(3) -0.2040(2) 0.6671(2) 0.0199(6) Uani 1 1 d .
H28 H -0.0096 -0.1713 0.6125 0.024 Uiso 1 1 calc R
C11 C 0.3584(3) 0.2488(2) 0.63105(19) 0.0173(5) Uani 1 1 d .
C22 C 0.0155(2) -0.0186(2) 0.8129(2) 0.0161(5) Uani 1 1 d .
H22A H -0.0249 -0.0225 0.8682 0.019 Uiso 1 1 calc R
H22B H -0.0585 -0.0226 0.7460 0.019 Uiso 1 1 calc R
C24 C 0.1145(3) -0.1896(3) 0.8561(2) 0.0221(6) Uani 1 1 d .
H24 H 0.1326 -0.1475 0.9330 0.027 Uiso 1 1 calc R
C3 C 0.3281(3) 0.4036(2) 1.0312(2) 0.0175(6) Uani 1 1 d .
H3 H 0.3450 0.4274 1.1086 0.021 Uiso 1 1 calc R
C33 C -0.1791(3) 0.3615(3) 0.6106(2) 0.0277(7) Uani 1 1 d .
H33 H -0.2070 0.3892 0.5503 0.033 Uiso 1 1 calc R
C35 C -0.1356(3) 0.1978(3) 0.6785(2) 0.0220(6) Uani 1 1 d .
H35 H -0.1368 0.1123 0.6626 0.026 Uiso 1 1 calc R
C12 C 0.5010(3) 0.3203(3) 0.6553(2) 0.0241(6) Uani 1 1 d .
H12A H 0.4991 0.3554 0.5980 0.036 Uiso 1 1 calc R
H12B H 0.5592 0.2633 0.6545 0.036 Uiso 1 1 calc R
H12C H 0.5364 0.3881 0.7288 0.036 Uiso 1 1 calc R
C30 C -0.0917(2) 0.2800(2) 0.7901(2) 0.0194(6) Uani 1 1 d .
C31 C -0.0970(3) 0.4031(3) 0.8071(2) 0.0210(6) Uani 1 1 d .
H31 H -0.0705 0.4609 0.8814 0.025 Uiso 1 1 calc R
C14 C 0.3047(3) 0.1338(3) 0.5209(2) 0.0231(6) Uani 1 1 d .
H14A H 0.3012 0.1612 0.4590 0.035 Uiso 1 1 calc R
H14B H 0.2140 0.0884 0.5079 0.035 Uiso 1 1 calc R
H14C H 0.3648 0.0787 0.5259 0.035 Uiso 1 1 calc R
C4 C 0.2267(3) 0.4281(2) 0.9538(2) 0.0181(6) Uani 1 1 d .
H4 H 0.1642 0.4728 0.9697 0.022 Uiso 1 1 calc R
C18 C 0.5550(3) 0.3152(2) 1.3058(2) 0.0198(6) Uani 1 1 d .
H18 H 0.6503 0.3317 1.3309 0.024 Uiso 1 1 calc R
C29 C -0.0366(3) 0.2374(3) 0.8837(2) 0.0191(6) Uani 1 1 d .
H29A H -0.1038 0.1641 0.8752 0.023 Uiso 1 1 calc R
H29B H -0.0197 0.3050 0.9554 0.023 Uiso 1 1 calc R
C9 C 0.4509(3) 0.0550(3) 0.8666(2) 0.0231(6) Uani 1 1 d .
H9A H 0.3686 -0.0129 0.8196 0.035 Uiso 1 1 calc R
H9B H 0.4358 0.1126 0.9287 0.035 Uiso 1 1 calc R
H9C H 0.5248 0.0202 0.8962 0.035 Uiso 1 1 calc R
C27 C 0.0624(3) -0.3169(3) 0.6334(2) 0.0259(6) Uani 1 1 d .
H27 H 0.0440 -0.3604 0.5567 0.031 Uiso 1 1 calc R
C10 C 0.5056(3) 0.0299(3) 0.6986(2) 0.0273(6) Uani 1 1 d .
H10A H 0.5708 -0.0134 0.7276 0.041 Uiso 1 1 calc R
H10B H 0.5386 0.0733 0.6566 0.041 Uiso 1 1 calc R
H10C H 0.4188 -0.0311 0.6492 0.041 Uiso 1 1 calc R
C19 C 0.4958(3) 0.3665(2) 1.3791(2) 0.0207(6) Uani 1 1 d .
H19 H 0.5497 0.4176 1.4547 0.025 Uiso 1 1 calc R
C20 C 0.3566(3) 0.3423(2) 1.3408(2) 0.0205(6) Uani 1 1 d .
H20 H 0.3151 0.3785 1.3903 0.025 Uiso 1 1 calc R
C34 C -0.1772(3) 0.2388(3) 0.5908(2) 0.0272(7) Uani 1 1 d .
H34 H -0.2047 0.1815 0.5162 0.033 Uiso 1 1 calc R

loop_
_atom_site_aniso_label
_atom_site_aniso_U_11
_atom_site_aniso_U_22
_atom_site_aniso_U_33
_atom_site_aniso_U_23
_atom_site_aniso_U_13
_atom_site_aniso_U_12
Zr1 0.01131(13) 0.01257(13) 0.01211(12) 0.00409(9) 0.00413(9) 0.00153(10)
P1 0.0129(3) 0.0133(3) 0.0141(3) 0.0049(3) 0.0049(3) 0.0018(3)
C32 0.0157(14) 0.0265(16) 0.0358(16) 0.0142(13) 0.0096(12) 0.0063(12)
C13 0.0283(16) 0.0238(15) 0.0205(13) 0.0123(12) 0.0090(12) 0.0075(12)
C23 0.0093(12) 0.0153(13) 0.0224(13) 0.0064(11) 0.0054(10) -0.0005(10)
C8 0.0165(14) 0.0309(16) 0.0275(14) 0.0126(12) 0.0076(12) 0.0044(12)
C1 0.0126(13) 0.0116(12) 0.0161(12) 0.0043(10) 0.0050(10) -0.0005(10)
C25 0.0202(15) 0.0241(16) 0.0400(17) 0.0194(14) 0.0041(13) 0.0040(12)
C6 0.0133(13) 0.0172(13) 0.0157(12) 0.0062(10) 0.0019(10) 0.0003(11)
C16 0.0192(14) 0.0142(13) 0.0145(12) 0.0080(10) 0.0049(10) 0.0037(11)
C26 0.0250(16) 0.0206(15) 0.0479(18) 0.0132(14) 0.0191(14) 0.0094(13)
C5 0.0176(14) 0.0171(13) 0.0181(12) 0.0093(11) 0.0070(10) 0.0039(11)
C7 0.0167(14) 0.0212(14) 0.0222(13) 0.0097(11) 0.0094(11) 0.0102(11)
C2 0.0161(14) 0.0160(13) 0.0152(12) 0.0058(10) 0.0046(10) -0.0005(11)
C15 0.0176(14) 0.0191(14) 0.0188(12) 0.0074(11) 0.0078(11) 0.0005(11)
C17 0.0202(14) 0.0177(13) 0.0175(12) 0.0067(11) 0.0098(11) 0.0072(11)
C21 0.0138(14) 0.0200(14) 0.0204(13) 0.0107(11) 0.0064(11) 0.0044(11)
C28 0.0173(14) 0.0198(14) 0.0224(13) 0.0094(11) 0.0072(11) 0.0014(11)
C11 0.0202(14) 0.0190(14) 0.0149(12) 0.0074(11) 0.0084(10) 0.0052(11)
C22 0.0126(13) 0.0181(13) 0.0164(12) 0.0066(10) 0.0054(10) 0.0005(11)
C24 0.0202(14) 0.0189(14) 0.0223(13) 0.0089(11) 0.0031(11) -0.0012(11)
C3 0.0209(14) 0.0127(13) 0.0135(12) 0.0013(10) 0.0064(10) -0.0025(11)
C33 0.0179(15) 0.0413(19) 0.0254(15) 0.0176(14) 0.0057(12) 0.0064(14)
C35 0.0171(14) 0.0192(14) 0.0218(13) 0.0017(11) 0.0049(11) 0.0008(11)
C12 0.0227(15) 0.0274(16) 0.0231(14) 0.0118(12) 0.0100(12) 0.0012(12)
C30 0.0108(13) 0.0229(14) 0.0231(13) 0.0071(11) 0.0074(11) 0.0020(11)
C31 0.0161(14) 0.0236(15) 0.0218(13) 0.0063(11) 0.0071(11) 0.0056(11)
C14 0.0308(16) 0.0224(15) 0.0146(12) 0.0048(11) 0.0096(11) 0.0050(12)
C4 0.0216(15) 0.0120(13) 0.0188(13) 0.0032(10) 0.0090(11) 0.0017(11)
C18 0.0152(13) 0.0224(14) 0.0215(13) 0.0118(11) 0.0036(11) 0.0033(11)
C29 0.0157(14) 0.0208(14) 0.0216(13) 0.0068(11) 0.0093(11) 0.0046(11)
C9 0.0270(16) 0.0218(15) 0.0255(14) 0.0123(12) 0.0114(12) 0.0102(12)
C27 0.0269(16) 0.0202(15) 0.0325(15) 0.0064(12) 0.0184(13) 0.0026(12)
C10 0.0296(17) 0.0301(16) 0.0292(15) 0.0121(13) 0.0157(13) 0.0155(14)
C19 0.0223(15) 0.0181(14) 0.0164(12) 0.0056(11) 0.0026(11) 0.0022(11)
C20 0.0263(16) 0.0194(14) 0.0178(13) 0.0081(11) 0.0107(11) 0.0044(12)
C34 0.0211(16) 0.0316(17) 0.0194(14) 0.0024(12) 0.0040(12) 0.0038(13)

loop_
_atom_type_symbol
_atom_type_description
_atom_type_scat_dispersion_real
_atom_type_scat_dispersion_imag
_atom_type_scat_source
C C 0.0033 0.0016 'International Tables Vol C Tables 4.2.6.8 and 6.1.1.4'
H H 0.0000 0.0000 'International Tables Vol C Tables 4.2.6.8 and 6.1.1.4'
P P 0.1023 0.0942 'International Tables Vol C Tables 4.2.6.8 and 6.1.1.4'
Zr Zr -2.9673 0.5597 'International Tables Vol C Tables 4.2.6.8 and 6.1.1.4'

loop_
_geom_angle_atom_site_label_1
_geom_angle_atom_site_label_2
_geom_angle_atom_site_label_3
_geom_angle
C15 Zr1 C29 109.11(9)
C15 Zr1 C22 82.08(9)
C29 Zr1 C22 80.78(9)
C15 Zr1 C6 123.39(9)
C29 Zr1 C6 119.41(9)
C22 Zr1 C6 78.82(8)
C15 Zr1 C5 132.57(9)
C29 Zr1 C5 88.13(9)
C22 Zr1 C5 145.24(8)
C6 Zr1 C5 78.27(8)
C15 Zr1 C1 112.71(9)
C29 Zr1 C1 120.93(9)
C22 Zr1 C1 143.64(8)
C6 Zr1 C1 65.22(8)
C5 Zr1 C1 32.83(8)
C15 Zr1 C2 82.49(8)
C29 Zr1 C2 125.95(9)
C22 Zr1 C2 152.48(9)
C6 Zr1 C2 90.97(8)
C5 Zr1 C2 53.23(8)
C1 Zr1 C2 32.34(7)
C15 Zr1 C4 109.13(8)
C29 Zr1 C4 75.23(9)
C22 Zr1 C4 155.73(9)
C6 Zr1 C4 109.85(8)
C5 Zr1 C4 31.69(7)
C1 Zr1 C4 52.85(8)
C2 Zr1 C4 51.75(9)
C15 Zr1 C3 81.51(9)
C29 Zr1 C3 96.72(9)
C22 Zr1 C3 161.55(8)
C6 Zr1 C3 117.55(8)
C5 Zr1 C3 52.14(8)
C1 Zr1 C3 52.44(8)
C2 Zr1 C3 31.01(8)
C4 Zr1 C3 30.76(8)
C6 P1 C1 96.75(11)
C6 P1 C7 109.82(12)
C1 P1 C7 109.85(12)
C6 P1 C11 114.97(12)
C1 P1 C11 111.37(12)
C7 P1 C11 112.93(11)
C31 C32 C33 119.9(3)
C31 C32 H32 120.0
C33 C32 H32 120.0
C11 C13 H13A 109.5
C11 C13 H13B 109.5
H13A C13 H13B 109.5
C11 C13 H13C 109.5
H13A C13 H13C 109.5
H13B C13 H13C 109.5
C24 C23 C28 116.3(2)
C24 C23 C22 122.7(2)
C28 C23 C22 120.9(2)
C7 C8 H8A 109.5
C7 C8 H8B 109.5
H8A C8 H8B 109.5
C7 C8 H8C 109.5
H8A C8 H8C 109.5
H8B C8 H8C 109.5
C5 C1 C2 106.4(2)
C5 C1 P1 121.03(18)
C2 C1 P1 125.8(2)
C5 C1 Zr1 72.73(13)
C2 C1 Zr1 75.89(14)
P1 C1 Zr1 93.62(10)
C26 C25 C24 120.4(3)
C26 C25 H25 119.8
C24 C25 H25 119.8
P1 C6 Zr1 99.95(11)
P1 C6 H6A 111.8
Zr1 C6 H6A 111.8
P1 C6 H6B 111.8
Zr1 C6 H6B 111.8
H6A C6 H6B 109.5
C17 C16 C21 116.7(2)
C17 C16 C15 123.5(2)
C21 C16 C15 119.8(2)
C25 C26 C27 119.6(3)
C25 C26 H26 120.2
C27 C26 H26 120.2
C4 C5 C1 108.2(2)
C4 C5 Zr1 78.20(14)
C1 C5 Zr1 74.44(14)
C4 C5 H5 125.9
C1 C5 H5 125.9
Zr1 C5 H5 113.8
C9 C7 C8 109.5(2)
C9 C7 C10 107.1(2)
C8 C7 C10 108.7(2)
C9 C7 P1 108.70(17)
C8 C7 P1 111.62(19)
C10 C7 P1 111.12(18)
C3 C2 C1 108.2(2)
C3 C2 Zr1 76.65(15)
C1 C2 Zr1 71.77(14)
C3 C2 H2 125.9
C1 C2 H2 125.9
Zr1 C2 H2 117.6
C16 C15 Zr1 128.15(18)
C16 C15 H15A 105.3
Zr1 C15 H15A 105.3
C16 C15 H15B 105.3
Zr1 C15 H15B 105.3
H15A C15 H15B 106.0
C18 C17 C16 121.9(2)
C18 C17 H17 119.0
C16 C17 H17 119.0
C20 C21 C16 121.4(3)
C20 C21 H21 119.3
C16 C21 H21 119.3
C27 C28 C23 122.0(2)
C27 C28 H28 119.0
C23 C28 H28 119.0
C12 C11 C13 108.2(2)
C12 C11 C14 110.9(2)
C13 C11 C14 107.6(2)
C12 C11 P1 112.55(17)
C13 C11 P1 108.83(17)
C14 C11 P1 108.65(17)
C23 C22 Zr1 124.96(17)
C23 C22 H22A 106.1
Zr1 C22 H22A 106.1
C23 C22 H22B 106.1
Zr1 C22 H22B 106.1
H22A C22 H22B 106.3
C25 C24 C23 121.7(2)
C25 C24 H24 119.2
C23 C24 H24 119.2
C4 C3 C2 108.8(2)
C4 C3 Zr1 73.54(14)
C2 C3 Zr1 72.34(14)
C4 C3 H3 125.6
C2 C3 H3 125.6
Zr1 C3 H3 120.2
C34 C33 C32 119.0(3)
C34 C33 H33 120.5
C32 C33 H33 120.5
C34 C35 C30 121.4(3)
C34 C35 H35 119.3
C30 C35 H35 119.3
C11 C12 H12A 109.5
C11 C12 H12B 109.5
H12A C12 H12B 109.5
C11 C12 H12C 109.5
H12A C12 H12C 109.5
H12B C12 H12C 109.5
C31 C30 C35 116.3(2)
C31 C30 C29 122.7(2)
C35 C30 C29 121.0(2)
C32 C31 C30 122.5(2)
C32 C31 H31 118.8
C30 C31 H31 118.8
C11 C14 H14A 109.5
C11 C14 H14B 109.5
H14A C14 H14B 109.5
C11 C14 H14C 109.5
H14A C14 H14C 109.5
H14B C14 H14C 109.5
C3 C4 C5 108.3(2)
C3 C4 Zr1 75.70(15)
C5 C4 Zr1 70.11(13)
C3 C4 H4 125.8
C5 C4 H4 125.8
Zr1 C4 H4 120.1
C19 C18 C17 120.2(2)
C19 C18 H18 119.9
C17 C18 H18 119.9
C30 C29 Zr1 111.20(16)
C30 C29 H29A 109.4
Zr1 C29 H29A 109.4
C30 C29 H29B 109.4
Zr1 C29 H29B 109.4
H29A C29 H29B 108.0
C7 C9 H9A 109.5
C7 C9 H9B 109.5
H9A C9 H9B 109.5
C7 C9 H9C 109.5
H9A C9 H9C 109.5
H9B C9 H9C 109.5
C26 C27 C28 120.1(3)
C26 C27 H27 119.9
C28 C27 H27 119.9
C7 C10 H10A 109.5
C7 C10 H10B 109.5
H10A C10 H10B 109.5
C7 C10 H10C 109.5
H10A C10 H10C 109.5
H10B C10 H10C 109.5
C18 C19 C20 119.1(2)
C18 C19 H19 120.4
C20 C19 H19 120.4
C21 C20 C19 120.6(2)
C21 C20 H20 119.7
C19 C20 H20 119.7
C33 C34 C35 120.8(2)
C33 C34 H34 119.6
C35 C34 H34 119.6

loop_
_geom_bond_atom_site_label_1
_geom_bond_atom_site_label_2
_geom_bond_distance
Zr1 C15 2.301(2)
Zr1 C29 2.324(3)
Zr1 C22 2.364(2)
Zr1 C6 2.400(2)
Zr1 C5 2.516(2)
Zr1 C1 2.538(2)
Zr1 C2 2.591(3)
Zr1 C4 2.619(2)
Zr1 C3 2.646(2)
P1 C6 1.754(2)
P1 C1 1.809(2)
P1 C7 1.861(3)
P1 C11 1.869(2)
C32 C31 1.383(4)
C32 C33 1.390(4)
C32 H32 0.9500
C13 C11 1.534(4)
C13 H13A 0.9800
C13 H13B 0.9800
C13 H13C 0.9800
C23 C24 1.403(4)
C23 C28 1.406(3)
C23 C22 1.481(4)
C8 C7 1.542(4)
C8 H8A 0.9800
C8 H8B 0.9800
C8 H8C 0.9800
C1 C5 1.428(4)
C1 C2 1.429(3)
C25 C26 1.378(4)
C25 C24 1.390(4)
C25 H25 0.9500
C6 H6A 0.9900
C6 H6B 0.9900
C16 C17 1.395(4)
C16 C21 1.408(4)
C16 C15 1.486(3)
C26 C27 1.380(4)
C26 H26 0.9500
C5 C4 1.405(3)
C5 H5 0.9500
C7 C9 1.538(3)
C7 C10 1.545(4)
C2 C3 1.401(4)
C2 H2 0.9500
C15 H15A 0.9900
C15 H15B 0.9900
C17 C18 1.388(3)
C17 H17 0.9500
C21 C20 1.382(4)
C21 H21 0.9500
C28 C27 1.388(4)
C28 H28 0.9500
C11 C12 1.527(4)
C11 C14 1.543(3)
C22 H22A 0.9900
C22 H22B 0.9900
C24 H24 0.9500
C3 C4 1.397(4)
C3 H3 0.9500
C33 C34 1.376(4)
C33 H33 0.9500
C35 C34 1.388(4)
C35 C30 1.406(3)
C35 H35 0.9500
C12 H12A 0.9800
C12 H12B 0.9800
C12 H12C 0.9800
C30 C31 1.395(4)
C30 C29 1.489(4)
C31 H31 0.9500
C14 H14A 0.9800
C14 H14B 0.9800
C14 H14C 0.9800
C4 H4 0.9500
C18 C19 1.382(4)
C18 H18 0.9500
C29 H29A 0.9900
C29 H29B 0.9900
C9 H9A 0.9800
C9 H9B 0.9800
C9 H9C 0.9800
C27 H27 0.9500
C10 H10A 0.9800
C10 H10B 0.9800
C10 H10C 0.9800
C19 C20 1.386(4)
C19 H19 0.9500
C20 H20 0.9500
C34 H34 0.9500

loop_
_geom_torsion_atom_site_label_1
_geom_torsion_atom_site_label_2
_geom_torsion_atom_site_label_3
_geom_torsion_atom_site_label_4
_geom_torsion
C6 P1 C1 C5 -54.6(2)
C7 P1 C1 C5 -168.55(19)
C11 P1 C1 C5 65.6(2)
C6 P1 C1 C2 92.6(2)
C7 P1 C1 C2 -21.4(2)
C11 P1 C1 C2 -147.2(2)
C6 P1 C1 Zr1 17.38(11)
C7 P1 C1 Zr1 -96.56(11)
C11 P1 C1 Zr1 137.57(10)
C15 Zr1 C1 C5 -134.75(14)
C29 Zr1 C1 C5 -3.11(17)
C22 Zr1 C1 C5 116.80(17)
C6 Zr1 C1 C5 107.61(15)
C2 Zr1 C1 C5 -112.6(2)
C4 Zr1 C1 C5 -37.36(13)
C3 Zr1 C1 C5 -76.34(15)
C15 Zr1 C1 C2 -22.17(18)
C29 Zr1 C1 C2 109.46(16)
C22 Zr1 C1 C2 -130.63(17)
C6 Zr1 C1 C2 -139.82(18)
C5 Zr1 C1 C2 112.6(2)
C4 Zr1 C1 C2 75.21(16)
C3 Zr1 C1 C2 36.24(15)
C15 Zr1 C1 P1 103.83(11)
C29 Zr1 C1 P1 -124.53(10)
C22 Zr1 C1 P1 -4.62(19)
C6 Zr1 C1 P1 -13.81(9)
C5 Zr1 C1 P1 -121.42(18)
C2 Zr1 C1 P1 126.0(2)
C4 Zr1 C1 P1 -158.78(14)
C3 Zr1 C1 P1 162.24(15)
C1 P1 C6 Zr1 -18.66(12)
C7 P1 C6 Zr1 95.31(12)
C11 P1 C6 Zr1 -136.04(11)
C15 Zr1 C6 P1 -87.38(13)
C29 Zr1 C6 P1 127.37(11)
C22 Zr1 C6 P1 -160.01(13)
C5 Zr1 C6 P1 46.30(11)
C1 Zr1 C6 P1 14.45(10)
C2 Zr1 C6 P1 -5.75(12)
C4 Zr1 C6 P1 43.55(13)
C3 Zr1 C6 P1 10.92(15)
C24 C25 C26 C27 0.4(4)
C2 C1 C5 C4 2.6(3)
P1 C1 C5 C4 155.31(18)
Zr1 C1 C5 C4 71.62(17)
C2 C1 C5 Zr1 -69.02(16)
P1 C1 C5 Zr1 83.69(16)
C15 Zr1 C5 C4 -50.13(19)
C29 Zr1 C5 C4 64.37(16)
C22 Zr1 C5 C4 135.21(17)
C6 Zr1 C5 C4 -175.07(16)
C1 Zr1 C5 C4 -113.0(2)
C2 Zr1 C5 C4 -74.90(16)
C3 Zr1 C5 C4 -35.64(15)
C15 Zr1 C5 C1 62.83(18)
C29 Zr1 C5 C1 177.33(14)
C22 Zr1 C5 C1 -111.83(17)
C6 Zr1 C5 C1 -62.11(14)
C2 Zr1 C5 C1 38.07(13)
C4 Zr1 C5 C1 113.0(2)
C3 Zr1 C5 C1 77.33(15)
C6 P1 C7 C9 -35.5(2)
C1 P1 C7 C9 69.7(2)
C11 P1 C7 C9 -165.30(17)
C6 P1 C7 C8 -156.35(17)
C1 P1 C7 C8 -51.1(2)
C11 P1 C7 C8 73.87(19)
C6 P1 C7 C10 82.1(2)
C1 P1 C7 C10 -172.66(18)
C11 P1 C7 C10 -47.7(2)
C5 C1 C2 C3 -1.8(3)
P1 C1 C2 C3 -152.87(19)
Zr1 C1 C2 C3 -68.65(17)
C5 C1 C2 Zr1 66.83(16)
P1 C1 C2 Zr1 -84.21(18)
C15 Zr1 C2 C3 -85.99(16)
C29 Zr1 C2 C3 22.20(19)
C22 Zr1 C2 C3 -142.36(17)
C6 Zr1 C2 C3 150.43(16)
C5 Zr1 C2 C3 75.88(17)
C1 Zr1 C2 C3 114.6(2)
C4 Zr1 C2 C3 35.66(15)
C15 Zr1 C2 C1 159.44(16)
C29 Zr1 C2 C1 -92.36(16)
C22 Zr1 C2 C1 103.1(2)
C6 Zr1 C2 C1 35.87(16)
C5 Zr1 C2 C1 -38.68(14)
C4 Zr1 C2 C1 -78.91(16)
C3 Zr1 C2 C1 -114.6(2)
C17 C16 C15 Zr1 -91.7(3)
C21 C16 C15 Zr1 88.0(3)
C29 Zr1 C15 C16 -86.4(2)
C22 Zr1 C15 C16 -163.7(2)
C6 Zr1 C15 C16 125.3(2)
C5 Zr1 C15 C16 19.4(3)
C1 Zr1 C15 C16 50.9(2)
C2 Zr1 C15 C16 39.2(2)
C4 Zr1 C15 C16 -5.9(3)
C3 Zr1 C15 C16 7.9(2)
C21 C16 C17 C18 1.8(4)
C15 C16 C17 C18 -178.5(2)
C17 C16 C21 C20 -1.1(4)
C15 C16 C21 C20 179.2(2)
C24 C23 C28 C27 0.0(4)
C22 C23 C28 C27 -177.7(2)
C6 P1 C11 C12 -171.71(18)
C1 P1 C11 C12 79.5(2)
C7 P1 C11 C12 -44.6(2)
C6 P1 C11 C13 68.3(2)
C1 P1 C11 C13 -40.4(2)
C7 P1 C11 C13 -164.60(17)
C6 P1 C11 C14 -48.6(2)
C1 P1 C11 C14 -157.31(18)
C7 P1 C11 C14 78.5(2)
C24 C23 C22 Zr1 82.8(3)
C28 C23 C22 Zr1 -99.6(3)
C15 Zr1 C22 C23 -70.5(2)
C29 Zr1 C22 C23 178.6(2)
C6 Zr1 C22 C23 56.0(2)
C5 Zr1 C22 C23 105.6(2)
C1 Zr1 C22 C23 47.5(3)
C2 Zr1 C22 C23 -14.0(3)
C4 Zr1 C22 C23 169.77(18)
C3 Zr1 C22 C23 -97.8(3)
C26 C25 C24 C23 -0.6(4)
C28 C23 C24 C25 0.4(4)
C22 C23 C24 C25 178.0(2)
C1 C2 C3 C4 0.4(3)
Zr1 C2 C3 C4 -65.04(18)
C1 C2 C3 Zr1 65.40(17)
C15 Zr1 C3 C4 -153.98(16)
C29 Zr1 C3 C4 -45.59(16)
C22 Zr1 C3 C4 -126.6(3)
C6 Zr1 C3 C4 82.66(17)
C5 Zr1 C3 C4 36.76(14)
C1 Zr1 C3 C4 78.62(16)
C2 Zr1 C3 C4 116.5(2)
C15 Zr1 C3 C2 89.54(16)
C29 Zr1 C3 C2 -162.06(15)
C22 Zr1 C3 C2 116.9(3)
C6 Zr1 C3 C2 -33.81(18)
C5 Zr1 C3 C2 -79.72(16)
C1 Zr1 C3 C2 -37.86(15)
C4 Zr1 C3 C2 -116.5(2)
C31 C32 C33 C34 1.0(4)
C34 C35 C30 C31 2.2(4)
C34 C35 C30 C29 -174.9(3)
C33 C32 C31 C30 0.1(4)
C35 C30 C31 C32 -1.7(4)
C29 C30 C31 C32 175.4(2)
C2 C3 C4 C5 1.3(3)
Zr1 C3 C4 C5 -62.98(17)
C2 C3 C4 Zr1 64.26(18)
C1 C5 C4 C3 -2.4(3)
Zr1 C5 C4 C3 66.64(18)
C1 C5 C4 Zr1 -69.06(17)
C15 Zr1 C4 C3 27.33(17)
C29 Zr1 C4 C3 132.81(16)
C22 Zr1 C4 C3 141.81(19)
C6 Zr1 C4 C3 -110.79(15)
C5 Zr1 C4 C3 -115.9(2)
C1 Zr1 C4 C3 -77.14(16)
C2 Zr1 C4 C3 -35.96(14)
C15 Zr1 C4 C5 143.25(15)
C29 Zr1 C4 C5 -111.27(16)
C22 Zr1 C4 C5 -102.3(2)
C6 Zr1 C4 C5 5.13(17)
C1 Zr1 C4 C5 38.78(14)
C2 Zr1 C4 C5 79.96(16)
C3 Zr1 C4 C5 115.9(2)
C16 C17 C18 C19 -1.0(4)
C31 C30 C29 Zr1 -112.2(2)
C35 C30 C29 Zr1 64.7(3)
C15 Zr1 C29 C30 177.26(17)
C22 Zr1 C29 C30 -104.51(18)
C6 Zr1 C29 C30 -33.0(2)
C5 Zr1 C29 C30 42.43(18)
C1 Zr1 C29 C30 44.1(2)
C2 Zr1 C29 C30 82.65(19)
C4 Zr1 C29 C30 71.76(18)
C3 Zr1 C29 C30 93.95(18)
C25 C26 C27 C28 0.0(4)
C23 C28 C27 C26 -0.2(4)
C17 C18 C19 C20 -0.5(4)
C16 C21 C20 C19 -0.3(4)
C18 C19 C20 C21 1.2(4)
C32 C33 C34 C35 -0.5(4)
C30 C35 C34 C33 -1.2(4)
